data_4509250
loop_
_publ_author_name
'Ma, Lu-Fang'
'Wang, Yao-Yu'
'Wang, Li-Ya'
'Lu, Dan-Hua'
'Batten, Stuart. R.'
'Wang, Jian-Ge'

_publ_section_title
;
 Two Coordination Polymers Involving Triangular and Linear Trinuclear
 Co(II) Clusters Created Via In situ Ligand Synthesis
;
_journal_issue 5
_journal_name_full 'Crystal Growth &amp; Design'
_journal_page_first 2036
_journal_paper_doi 10.1021/cg801120y
_journal_volume 9
_journal_year 2009
_chemical_absolute_configuration ad
_chemical_formula_sum 'C51 H50 Co3 N3 O13 S2'
_chemical_formula_weight 1153.85
_chemical_name_systematic
;

 ?

;
_space_group_IT_number 18
_symmetry_cell_setting orthorhombic
_symmetry_space_group_name_Hall 'P 2 2ab'
_symmetry_space_group_name_H-M 'P 21 21 2'
_atom_sites_solution_hydrogens geom
_atom_sites_solution_primary direct
_atom_sites_solution_secondary difmap
_audit_creation_method SHELXL-97
_cell_angle_alpha 90.00
_cell_angle_beta 90.00
_cell_angle_gamma 90.00
_cell_formula_units_Z 4
_cell_length_a 15.5075(11)
_cell_length_b 33.993(2)
_cell_length_c 10.4725(8)
_cell_measurement_reflns_used 3230
_cell_measurement_temperature 291(2)
_cell_measurement_theta_max 16.91
_cell_measurement_theta_min 2.23
_cell_volume 5520.5(7)
_computing_cell_refinement 'Bruker SMART'
_computing_data_collection 'Bruker SMART'
_computing_data_reduction 'Bruker SAINT'
_computing_molecular_graphics 'Bruker SHELXTL'
_computing_publication_material 'Bruker SHELXTL'
_computing_structure_refinement 'SHELXL-97 (Sheldrick, 1997)'
_computing_structure_solution 'SHELXS-97 (Sheldrick, 1990)'
_diffrn_ambient_temperature 291(2)
_diffrn_measured_fraction_theta_full 0.984
_diffrn_measured_fraction_theta_max 0.984
_diffrn_measurement_device_type 'CCD area detector'
_diffrn_measurement_method 'phi and omega scans'
_diffrn_radiation_monochromator graphite
_diffrn_radiation_source 'fine-focus sealed tube'
_diffrn_radiation_type MoK\a
_diffrn_radiation_wavelength 0.71073
_diffrn_reflns_av_R_equivalents 0.1034
_diffrn_reflns_av_sigmaI/netI 0.0941
_diffrn_reflns_limit_h_max 18
_diffrn_reflns_limit_h_min -18
_diffrn_reflns_limit_k_max 41
_diffrn_reflns_limit_k_min -41
_diffrn_reflns_limit_l_max 12
_diffrn_reflns_limit_l_min -12
_diffrn_reflns_number 40984
_diffrn_reflns_theta_full 25.50
_diffrn_reflns_theta_max 25.50
_diffrn_reflns_theta_min 2.23
_exptl_absorpt_coefficient_mu 1.028
_exptl_absorpt_correction_T_max 0.9232
_exptl_absorpt_correction_T_min 0.7533
_exptl_absorpt_correction_type multi-scan
_exptl_absorpt_process_details SADABS
_exptl_crystal_colour red
_exptl_crystal_density_diffrn 1.388
_exptl_crystal_density_method 'not measured'
_exptl_crystal_description blobk
_exptl_crystal_F_000 2376
_exptl_crystal_size_max 0.29
_exptl_crystal_size_mid 0.14
_exptl_crystal_size_min 0.08
_refine_diff_density_max 1.512
_refine_diff_density_min -0.720
_refine_diff_density_rms 0.102
_refine_ls_abs_structure_details 'Flack H D (1983), Acta Cryst. A39, 876-881'
_refine_ls_abs_structure_Flack -0.02(2)
_refine_ls_extinction_method none
_refine_ls_goodness_of_fit_ref 1.024
_refine_ls_hydrogen_treatment constr
_refine_ls_matrix_type full
_refine_ls_number_parameters 669
_refine_ls_number_reflns 10141
_refine_ls_number_restraints 324
_refine_ls_restrained_S_all 1.019
_refine_ls_R_factor_all 0.1050
_refine_ls_R_factor_gt 0.0714
_refine_ls_shift/su_max 0.001
_refine_ls_shift/su_mean 0.000
_refine_ls_structure_factor_coef Fsqd
_refine_ls_weighting_details 'calc w=1/[\s^2^(Fo^2^)+(0.1075P)^2^+0.0000P] where P=(Fo^2^+2Fc^2^)/3'
_refine_ls_weighting_scheme calc
_refine_ls_wR_factor_gt 0.1666
_refine_ls_wR_factor_ref 0.1905
_reflns_number_gt 7170
_reflns_number_total 10141
_reflns_threshold_expression >2sigma(I)
_cod_data_source_file cg801120ysup1.cif
_cod_data_source_block 1
_cod_depositor_comments
;
The following automatic conversions were performed:

'_chemical_absolute_configuration' value 'AD' changed to 'ad'
according to /home/saulius/struct/CIF-dictionaries/cif_core.dic
dictionary named 'cif_core.dic' version 2.4.2 from
2011-04-26.

'_symmetry_cell_setting' value 'Orthorhombic' changed to
'orthorhombic' according to
/home/saulius/struct/CIF-dictionaries/cif_core.dic dictionary named
'cif_core.dic' version 2.4.2 from
2011-04-26.

'_exptl_absorpt_correction_type' value 'MULTI-SCAN'
changed to 'multi-scan' according to
/home/saulius/struct/CIF-dictionaries/cif_core.dic dictionary named
'cif_core.dic' version 2.4.2 from
2011-04-26.

'_refine_ls_hydrogen_treatment' value 'CONSTR' changed
to 'constr' according to
/home/saulius/struct/CIF-dictionaries/cif_core.dic dictionary named
'cif_core.dic' version 2.4.2 from 2011-04-26.

Automatic conversion script
Id: cif_fix_values 1891 2012-01-12 08:04:46Z andrius 
;
_cod_original_sg_symbol_H-M P2(1)2(1)2
_cod_database_code 4509250

loop_
_symmetry_equiv_pos_as_xyz
'x, y, z'
'-x, -y, z'
'-x+1/2, y+1/2, -z'
'x+1/2, -y+1/2, -z'

loop_
_atom_site_label
_atom_site_type_symbol
_atom_site_fract_x
_atom_site_fract_y
_atom_site_fract_z
_atom_site_U_iso_or_equiv
_atom_site_adp_type
_atom_site_occupancy
_atom_site_symmetry_multiplicity
_atom_site_calc_flag
_atom_site_refinement_flags
_atom_site_disorder_assembly
_atom_site_disorder_group
C9 C 0.1570(5) 0.83151(18) 0.6079(6) 0.0620(19) Uani 0.519(11) 1 d PDU A 1
C10 C 0.1367(12) 0.8749(3) 0.6353(13) 0.083(3) Uani 0.519(11) 1 d PDU A 1
H10A H 0.1616 0.8823 0.7156 0.124 Uiso 0.519(11) 1 calc PR A 1
H10B H 0.0753 0.8785 0.6387 0.124 Uiso 0.519(11) 1 calc PR A 1
H10C H 0.1604 0.8910 0.5686 0.124 Uiso 0.519(11) 1 calc PR A 1
C11 C 0.1120(12) 0.8056(4) 0.7074(12) 0.083(3) Uani 0.519(11) 1 d PDU A 1
H11A H 0.1128 0.7788 0.6795 0.125 Uiso 0.519(11) 1 calc PR A 1
H11B H 0.0534 0.8142 0.7176 0.125 Uiso 0.519(11) 1 calc PR A 1
H11C H 0.1416 0.8078 0.7876 0.125 Uiso 0.519(11) 1 calc PR A 1
C12 C 0.1208(12) 0.8209(4) 0.4744(10) 0.073(3) Uani 0.519(11) 1 d PDU A 1
H12A H 0.1330 0.8419 0.4158 0.110 Uiso 0.519(11) 1 calc PR A 1
H12B H 0.0596 0.8172 0.4801 0.110 Uiso 0.519(11) 1 calc PR A 1
H12C H 0.1474 0.7971 0.4447 0.110 Uiso 0.519(11) 1 calc PR A 1
C9' C 0.1570(5) 0.83151(18) 0.6079(6) 0.0620(19) Uani 0.481(11) 1 d PDU A 2
C10' C 0.1238(14) 0.8402(4) 0.4731(10) 0.083(3) Uani 0.481(11) 1 d PDU A 2
H10D H 0.0633 0.8461 0.4765 0.124 Uiso 0.481(11) 1 calc PR A 2
H10E H 0.1329 0.8177 0.4196 0.124 Uiso 0.481(11) 1 calc PR A 2
H10F H 0.1544 0.8624 0.4385 0.124 Uiso 0.481(11) 1 calc PR A 2
C11' C 0.1172(13) 0.7913(3) 0.6481(15) 0.083(3) Uani 0.481(11) 1 d PDU A 2
H11D H 0.1430 0.7827 0.7267 0.125 Uiso 0.481(11) 1 calc PR A 2
H11E H 0.1280 0.7722 0.5827 0.125 Uiso 0.481(11) 1 calc PR A 2
H11F H 0.0562 0.7942 0.6597 0.125 Uiso 0.481(11) 1 calc PR A 2
C12' C 0.1214(12) 0.8624(4) 0.6988(13) 0.073(3) Uani 0.481(11) 1 d PDU A 2
H12D H 0.1682 0.8755 0.7409 0.110 Uiso 0.481(11) 1 calc PR A 2
H12E H 0.0853 0.8499 0.7613 0.110 Uiso 0.481(11) 1 calc PR A 2
H12F H 0.0881 0.8812 0.6516 0.110 Uiso 0.481(11) 1 calc PR A 2
C21 C -0.0113(5) 0.9086(2) 1.1391(7) 0.078(2) Uani 0.719(10) 1 d PDU B 1
C22 C 0.0304(7) 0.9429(3) 1.0662(11) 0.095(3) Uani 0.719(10) 1 d PDU B 1
H22A H -0.0075 0.9652 1.0677 0.142 Uiso 0.719(10) 1 calc PR B 1
H22B H 0.0408 0.9352 0.9794 0.142 Uiso 0.719(10) 1 calc PR B 1
H22C H 0.0841 0.9498 1.1061 0.142 Uiso 0.719(10) 1 calc PR B 1
C23 C -0.0056(8) 0.9157(4) 1.2810(8) 0.094(3) Uani 0.719(10) 1 d PDU B 1
H23A H 0.0538 0.9173 1.3059 0.141 Uiso 0.719(10) 1 calc PR B 1
H23B H -0.0327 0.8943 1.3256 0.141 Uiso 0.719(10) 1 calc PR B 1
H23C H -0.0343 0.9398 1.3018 0.141 Uiso 0.719(10) 1 calc PR B 1
C24 C -0.1062(6) 0.9056(4) 1.0964(12) 0.093(3) Uani 0.719(10) 1 d PDU B 1
H24A H -0.1361 0.9293 1.1196 0.140 Uiso 0.719(10) 1 calc PR B 1
H24B H -0.1329 0.8835 1.1374 0.140 Uiso 0.719(10) 1 calc PR B 1
H24C H -0.1086 0.9022 1.0054 0.140 Uiso 0.719(10) 1 calc PR B 1
C21' C -0.0113(5) 0.9086(2) 1.1391(7) 0.078(2) Uani 0.281(10) 1 d PDU B 2
C22' C 0.0351(12) 0.9388(6) 1.2222(15) 0.095(3) Uani 0.281(10) 1 d PDU B 2
H22D H -0.0048 0.9589 1.2477 0.142 Uiso 0.281(10) 1 calc PR B 2
H22E H 0.0814 0.9504 1.1745 0.142 Uiso 0.281(10) 1 calc PR B 2
H22F H 0.0579 0.9260 1.2966 0.142 Uiso 0.281(10) 1 calc PR B 2
C23' C -0.0956(10) 0.8984(9) 1.2080(18) 0.094(3) Uani 0.281(10) 1 d PDU B 2
H23D H -0.0830 0.8897 1.2932 0.141 Uiso 0.281(10) 1 calc PR B 2
H23E H -0.1248 0.8778 1.1625 0.141 Uiso 0.281(10) 1 calc PR B 2
H23F H -0.1318 0.9213 1.2114 0.141 Uiso 0.281(10) 1 calc PR B 2
C24' C -0.0356(16) 0.9287(7) 1.0148(17) 0.093(3) Uani 0.281(10) 1 d PDU B 2
H24D H -0.0547 0.9550 1.0323 0.140 Uiso 0.281(10) 1 calc PR B 2
H24E H -0.0812 0.9142 0.9741 0.140 Uiso 0.281(10) 1 calc PR B 2
H24F H 0.0137 0.9295 0.9595 0.140 Uiso 0.281(10) 1 calc PR B 2
C32 C 0.8281(5) 0.95880(19) 0.6597(8) 0.072(2) Uani 0.649(10) 1 d PDU C 1
C33 C 0.9077(7) 0.9383(3) 0.7131(14) 0.089(3) Uani 0.649(10) 1 d PDU C 1
H33A H 0.8902 0.9171 0.7676 0.133 Uiso 0.649(10) 1 calc PR C 1
H33B H 0.9412 0.9568 0.7613 0.133 Uiso 0.649(10) 1 calc PR C 1
H33C H 0.9417 0.9282 0.6440 0.133 Uiso 0.649(10) 1 calc PR C 1
C34 C 0.7816(9) 0.9323(3) 0.5640(13) 0.093(3) Uani 0.649(10) 1 d PDU C 1
H34A H 0.8054 0.9363 0.4803 0.139 Uiso 0.649(10) 1 calc PR C 1
H34B H 0.7213 0.9386 0.5631 0.139 Uiso 0.649(10) 1 calc PR C 1
H34C H 0.7890 0.9053 0.5883 0.139 Uiso 0.649(10) 1 calc PR C 1
C35 C 0.8544(9) 0.9975(3) 0.5947(13) 0.089(3) Uani 0.649(10) 1 d PDU C 1
H35A H 0.8844 1.0138 0.6549 0.133 Uiso 0.649(10) 1 calc PR C 1
H35B H 0.8038 1.0109 0.5651 0.133 Uiso 0.649(10) 1 calc PR C 1
H35C H 0.8915 0.9919 0.5236 0.133 Uiso 0.649(10) 1 calc PR C 1
C32' C 0.8281(5) 0.95880(19) 0.6597(8) 0.072(2) Uani 0.351(10) 1 d PDU C 2
C33' C 0.8694(10) 0.9181(3) 0.656(3) 0.089(3) Uani 0.351(10) 1 d PDU C 2
H33D H 0.8293 0.8995 0.6209 0.133 Uiso 0.351(10) 1 calc PR C 2
H33E H 0.8846 0.9103 0.7414 0.133 Uiso 0.351(10) 1 calc PR C 2
H33F H 0.9204 0.9189 0.6042 0.133 Uiso 0.351(10) 1 calc PR C 2
C34' C 0.7690(12) 0.9634(6) 0.5435(17) 0.093(3) Uani 0.351(10) 1 d PDU C 2
H34D H 0.8033 0.9643 0.4673 0.139 Uiso 0.351(10) 1 calc PR C 2
H34E H 0.7364 0.9873 0.5513 0.139 Uiso 0.351(10) 1 calc PR C 2
H34F H 0.7302 0.9414 0.5391 0.139 Uiso 0.351(10) 1 calc PR C 2
C35' C 0.8986(10) 0.9902(5) 0.654(3) 0.089(3) Uani 0.351(10) 1 d PDU C 2
H35D H 0.9296 0.9905 0.7332 0.133 Uiso 0.351(10) 1 calc PR C 2
H35E H 0.8728 1.0155 0.6396 0.133 Uiso 0.351(10) 1 calc PR C 2
H35F H 0.9375 0.9842 0.5854 0.133 Uiso 0.351(10) 1 calc PR C 2
N1 N 0.4548(3) 0.90945(12) 1.2950(3) 0.0442(15) Uani 1 1 d G . .
C37 C 0.5237(3) 0.93421(16) 1.3223(4) 0.073(3) Uani 1 1 d G . .
H37 H 0.5672 0.9379 1.2623 0.088 Uiso 1 1 calc R . .
C38 C 0.5277(4) 0.95344(18) 1.4393(5) 0.080(3) Uani 1 1 d G . .
H38 H 0.5738 0.9700 1.4576 0.096 Uiso 1 1 calc R . .
C39 C 0.4627(4) 0.94791(17) 1.5290(4) 0.070(3) Uani 1 1 d G . .
C40 C 0.3938(3) 0.92315(18) 1.5016(4) 0.077(3) Uani 1 1 d G . .
H40 H 0.3503 0.9195 1.5616 0.093 Uiso 1 1 calc R . .
C41 C 0.3898(3) 0.90392(15) 1.3847(4) 0.059(2) Uani 1 1 d G . .
H41 H 0.3437 0.8874 1.3664 0.071 Uiso 1 1 calc R . .
Co1 Co 0.60294(5) 0.81853(2) 1.00670(8) 0.0308(2) Uani 1 1 d . . .
Co2 Co 0.44349(6) 0.88615(2) 1.10466(8) 0.0339(2) Uani 1 1 d . . .
Co3 Co 0.42617(5) 0.78822(3) 1.12204(8) 0.0331(2) Uani 1 1 d . . .
S1 S 0.4474(2) 0.98140(10) 1.6651(3) 0.1027(10) Uani 1 1 d . . .
S2 S 0.86934(11) 0.79943(7) 1.50863(18) 0.0536(5) Uani 1 1 d . . .
O1 O 0.4142(3) 0.86700(13) 0.9157(4) 0.0441(12) Uani 1 1 d . . .
O2 O 0.5025(3) 0.81705(15) 0.8725(4) 0.0463(12) Uani 1 1 d . . .
O3 O 0.3949(4) 0.78175(15) 0.3041(4) 0.0547(14) Uani 1 1 d . . .
O4 O 0.5181(4) 0.80621(19) 0.3857(5) 0.0640(17) Uani 1 1 d . . .
O5 O 0.3185(3) 0.86800(14) 1.1494(5) 0.0429(12) Uani 1 1 d . . .
O6 O 0.3148(3) 0.80775(14) 1.0621(5) 0.0469(13) Uani 1 1 d . . .
O7 O 0.0704(3) 0.74029(14) 0.9550(5) 0.0503(13) Uani 1 1 d . . .
O8 O -0.0629(3) 0.76251(13) 0.9748(5) 0.0444(12) Uani 1 1 d . . .
O9 O 0.5538(3) 0.91562(14) 1.0557(5) 0.0469(13) Uani 1 1 d . . .
O10 O 0.6436(3) 0.87416(13) 0.9637(5) 0.0503(14) Uani 1 1 d . . .
O11 O 0.6195(3) 1.05871(14) 1.0435(5) 0.0501(14) Uani 1 1 d . . .
O12 O 0.6919(4) 1.07802(15) 0.8706(7) 0.0696(18) Uani 1 1 d . . .
H12 H 0.6609 1.0975 0.8757 0.104 Uiso 1 1 calc R . .
O13 O 0.5069(3) 0.83369(13) 1.1389(4) 0.0339(10) Uani 1 1 d . . .
H13 H 0.5315 0.8340 1.2251 0.051 Uiso 1 1 d R . .
N2 N 0.6974(3) 0.81322(17) 1.1578(5) 0.0381(14) Uani 1 1 d . . .
N3 N 0.6938(3) 0.80210(16) 1.8563(6) 0.0391(14) Uani 1 1 d . . .
C1 C 0.4400(5) 0.83856(19) 0.8469(6) 0.0368(15) Uani 1 1 d . . .
C2 C 0.3878(5) 0.82984(18) 0.7289(6) 0.0371(16) Uani 1 1 d . . .
C3 C 0.3006(4) 0.8341(2) 0.7209(6) 0.0356(16) Uani 1 1 d . A .
H3 H 0.2707 0.8427 0.7926 0.043 Uiso 1 1 calc R . .
C4 C 0.2551(4) 0.8263(2) 0.6108(7) 0.0439(18) Uani 1 1 d . . .
C5 C 0.3011(4) 0.8121(2) 0.5047(7) 0.0448(17) Uani 1 1 d . A .
H5 H 0.2721 0.8054 0.4301 0.054 Uiso 1 1 calc R . .
C6 C 0.3908(4) 0.8081(2) 0.5115(6) 0.0420(17) Uani 1 1 d . . .
C7 C 0.4346(4) 0.8169(2) 0.6192(6) 0.0374(15) Uani 1 1 d . A .
H7 H 0.4943 0.8145 0.6219 0.045 Uiso 1 1 calc R . .
C8 C 0.4396(5) 0.7974(2) 0.3910(6) 0.0424(17) Uani 1 1 d . A .
C13 C 0.2797(4) 0.8387(2) 1.1053(7) 0.0359(15) Uani 1 1 d . . .
C14 C 0.1821(4) 0.8383(2) 1.0983(7) 0.0365(16) Uani 1 1 d . . .
C15 C 0.1439(4) 0.80511(19) 1.0588(6) 0.0344(16) Uani 1 1 d . . .
H15 H 0.1775 0.7831 1.0407 0.041 Uiso 1 1 calc R . .
C16 C 0.0545(4) 0.80301(18) 1.0443(6) 0.0320(15) Uani 1 1 d . . .
C17 C 0.0055(4) 0.8366(2) 1.0721(7) 0.0435(18) Uani 1 1 d . B .
H17 H -0.0541 0.8357 1.0633 0.052 Uiso 1 1 calc R . .
C18 C 0.0443(5) 0.87111(19) 1.1123(8) 0.0456(18) Uani 1 1 d . . .
C19 C 0.1340(4) 0.8718(2) 1.1238(8) 0.0442(18) Uani 1 1 d . B .
H19 H 0.1616 0.8949 1.1486 0.053 Uiso 1 1 calc R . .
C20 C 0.0184(4) 0.76669(18) 0.9892(7) 0.0353(15) Uani 1 1 d . . .
C25 C 0.6175(4) 0.90785(19) 0.9880(7) 0.0364(16) Uani 1 1 d . . .
C26 C 0.6666(4) 0.94177(19) 0.9325(7) 0.0391(17) Uani 1 1 d . . .
C27 C 0.7266(5) 0.9350(2) 0.8361(8) 0.0463(19) Uani 1 1 d . C .
H27 H 0.7390 0.9094 0.8113 0.056 Uiso 1 1 calc R . .
C28 C 0.7689(5) 0.9669(2) 0.7753(8) 0.053(2) Uani 1 1 d . . .
C29 C 0.7514(5) 1.0038(2) 0.8215(8) 0.0464(19) Uani 1 1 d . C .
H29 H 0.7813 1.0250 0.7870 0.056 Uiso 1 1 calc R . .
C30 C 0.6920(5) 1.0112(2) 0.9163(7) 0.0412(17) Uani 1 1 d . . .
C31 C 0.6495(5) 0.9792(2) 0.9726(8) 0.047(2) Uani 1 1 d . C .
H31 H 0.6096 0.9834 1.0374 0.057 Uiso 1 1 calc R . .
C36 C 0.6653(5) 1.0510(2) 0.9527(8) 0.047(2) Uani 1 1 d . C .
C42 C 0.6960(5) 0.8394(2) 1.2521(7) 0.0431(17) Uani 1 1 d . . .
H42 H 0.6611 0.8615 1.2432 0.052 Uiso 1 1 calc R . .
C43 C 0.7441(5) 0.8355(2) 1.3629(7) 0.0485(19) Uani 1 1 d . . .
H43 H 0.7380 0.8537 1.4287 0.058 Uiso 1 1 calc R . .
C44 C 0.7997(4) 0.8053(2) 1.3750(6) 0.0396(17) Uani 1 1 d . . .
C45 C 0.8050(5) 0.7783(2) 1.2743(7) 0.0455(19) Uani 1 1 d . . .
H45 H 0.8428 0.7571 1.2786 0.055 Uiso 1 1 calc R . .
C46 C 0.7528(5) 0.7837(2) 1.1676(7) 0.0444(18) Uani 1 1 d . . .
H46 H 0.7569 0.7659 1.1005 0.053 Uiso 1 1 calc R . .
C47 C 0.7971(5) 0.8007(2) 1.6380(6) 0.0407(17) Uani 1 1 d . . .
C48 C 0.8286(5) 0.8142(2) 1.7556(7) 0.0474(19) Uani 1 1 d . . .
H48 H 0.8854 0.8227 1.7634 0.057 Uiso 1 1 calc R . .
C49 C 0.7742(4) 0.8147(2) 1.8591(7) 0.0465(19) Uani 1 1 d . . .
H49 H 0.7953 0.8244 1.9359 0.056 Uiso 1 1 calc R . .
C50 C 0.6645(5) 0.7871(2) 1.7431(7) 0.0449(18) Uani 1 1 d . . .
H50 H 0.6093 0.7765 1.7398 0.054 Uiso 1 1 calc R . .
C51 C 0.7139(5) 0.7872(2) 1.6342(7) 0.0505(19) Uani 1 1 d . . .
H51 H 0.6908 0.7781 1.5577 0.061 Uiso 1 1 calc R . .

loop_
_atom_site_aniso_label
_atom_site_aniso_U_11
_atom_site_aniso_U_22
_atom_site_aniso_U_33
_atom_site_aniso_U_23
_atom_site_aniso_U_13
_atom_site_aniso_U_12
C9 0.050(3) 0.078(4) 0.059(3) 0.004(3) -0.010(3) -0.002(3)
C10 0.078(6) 0.093(5) 0.077(5) 0.003(4) -0.011(5) 0.011(5)
C11 0.076(5) 0.095(5) 0.078(5) 0.002(4) 0.008(5) -0.008(5)
C12 0.066(5) 0.085(5) 0.069(4) 0.003(4) -0.001(4) 0.003(5)
C9' 0.050(3) 0.078(4) 0.059(3) 0.004(3) -0.010(3) -0.002(3)
C10' 0.078(6) 0.093(5) 0.077(5) 0.003(4) -0.011(5) 0.011(5)
C11' 0.076(5) 0.095(5) 0.078(5) 0.002(4) 0.008(5) -0.008(5)
C12' 0.066(5) 0.085(5) 0.069(4) 0.003(4) -0.001(4) 0.003(5)
C21 0.070(4) 0.068(4) 0.094(4) -0.004(3) -0.002(4) 0.011(3)
C22 0.095(5) 0.082(5) 0.107(5) 0.001(4) -0.007(5) 0.012(4)
C23 0.091(5) 0.091(5) 0.100(5) -0.013(4) 0.008(4) 0.019(4)
C24 0.082(5) 0.094(5) 0.105(5) 0.004(4) -0.003(4) 0.016(4)
C21' 0.070(4) 0.068(4) 0.094(4) -0.004(3) -0.002(4) 0.011(3)
C22' 0.095(5) 0.082(5) 0.107(5) 0.001(4) -0.007(5) 0.012(4)
C23' 0.091(5) 0.091(5) 0.100(5) -0.013(4) 0.008(4) 0.019(4)
C24' 0.082(5) 0.094(5) 0.105(5) 0.004(4) -0.003(4) 0.016(4)
C32 0.074(4) 0.070(4) 0.073(4) -0.003(3) 0.032(3) 0.003(3)
C33 0.087(5) 0.088(5) 0.091(6) 0.001(4) 0.020(4) 0.007(4)
C34 0.097(5) 0.096(5) 0.085(5) -0.007(5) 0.016(4) 0.004(4)
C35 0.089(5) 0.091(4) 0.087(6) 0.013(4) 0.024(4) -0.004(4)
C32' 0.074(4) 0.070(4) 0.073(4) -0.003(3) 0.032(3) 0.003(3)
C33' 0.087(5) 0.088(5) 0.091(6) 0.001(4) 0.020(4) 0.007(4)
C34' 0.097(5) 0.096(5) 0.085(5) -0.007(5) 0.016(4) 0.004(4)
C35' 0.089(5) 0.091(4) 0.087(6) 0.013(4) 0.024(4) -0.004(4)
N1 0.041(3) 0.051(3) 0.041(3) -0.008(3) -0.002(3) -0.004(3)
C37 0.063(5) 0.100(7) 0.057(5) -0.035(5) 0.015(4) -0.042(5)
C38 0.079(6) 0.105(7) 0.056(6) -0.025(5) 0.013(5) -0.047(6)
C39 0.082(6) 0.091(6) 0.036(5) -0.015(4) 0.004(4) -0.004(5)
C40 0.089(6) 0.104(7) 0.039(5) -0.014(5) 0.011(5) -0.048(5)
C41 0.074(5) 0.069(5) 0.033(4) -0.002(4) 0.012(4) -0.018(4)
Co1 0.0291(4) 0.0376(4) 0.0258(4) -0.0021(4) 0.0004(4) 0.0003(4)
Co2 0.0331(5) 0.0358(5) 0.0327(5) -0.0050(4) 0.0019(4) -0.0004(4)
Co3 0.0308(4) 0.0395(5) 0.0291(4) -0.0038(4) 0.0006(4) 0.0000(4)
S1 0.118(2) 0.138(3) 0.0523(15) -0.0072(16) 0.0155(17) -0.018(2)
S2 0.0324(9) 0.1011(16) 0.0271(9) -0.0013(10) -0.0020(8) 0.0068(9)
O1 0.052(3) 0.047(3) 0.033(3) -0.002(2) -0.009(2) 0.011(2)
O2 0.046(3) 0.064(3) 0.029(2) -0.008(2) -0.004(2) 0.018(2)
O3 0.072(3) 0.067(3) 0.025(2) -0.011(2) 0.004(3) -0.029(3)
O4 0.053(3) 0.113(5) 0.025(3) -0.006(3) 0.001(3) -0.001(3)
O5 0.036(3) 0.048(3) 0.045(3) -0.009(2) 0.005(2) -0.005(2)
O6 0.035(3) 0.048(3) 0.058(3) -0.009(2) -0.002(2) 0.006(2)
O7 0.057(3) 0.041(3) 0.053(3) -0.006(2) 0.017(3) -0.002(2)
O8 0.039(3) 0.047(3) 0.047(3) -0.007(2) -0.005(2) -0.006(2)
O9 0.042(3) 0.043(3) 0.056(3) -0.001(2) 0.011(2) -0.008(2)
O10 0.053(3) 0.038(3) 0.060(3) 0.007(2) 0.013(3) 0.006(2)
O11 0.053(3) 0.039(3) 0.058(3) 0.002(2) 0.019(3) 0.004(2)
O12 0.071(4) 0.046(3) 0.092(5) 0.011(3) 0.043(4) 0.006(3)
O13 0.033(2) 0.043(2) 0.027(2) -0.007(2) -0.0061(19) 0.0021(19)
N2 0.037(3) 0.045(3) 0.032(3) -0.006(3) -0.003(2) 0.000(3)
N3 0.030(3) 0.046(3) 0.041(3) -0.005(3) 0.002(3) 0.006(2)
C1 0.043(4) 0.035(3) 0.033(3) -0.002(3) -0.002(3) -0.001(3)
C2 0.047(4) 0.036(4) 0.028(3) -0.001(3) -0.005(3) -0.001(3)
C3 0.039(4) 0.047(4) 0.020(3) -0.007(3) 0.002(3) -0.007(3)
C4 0.039(4) 0.054(4) 0.039(4) -0.001(3) 0.001(3) -0.010(3)
C5 0.043(4) 0.060(4) 0.032(4) 0.003(4) -0.001(3) -0.012(3)
C6 0.042(4) 0.064(4) 0.021(3) 0.002(3) 0.005(3) -0.004(3)
C7 0.037(3) 0.052(4) 0.024(3) 0.001(3) -0.001(3) 0.000(3)
C8 0.050(4) 0.062(4) 0.015(3) 0.006(3) 0.005(3) 0.002(4)
C13 0.036(3) 0.037(3) 0.034(4) 0.006(3) -0.005(3) -0.001(3)
C14 0.029(3) 0.041(4) 0.039(4) -0.004(3) 0.008(3) -0.002(3)
C15 0.036(4) 0.032(3) 0.035(4) -0.006(3) 0.002(3) 0.000(3)
C16 0.027(3) 0.033(3) 0.035(3) 0.002(3) -0.007(3) -0.002(3)
C17 0.026(3) 0.051(4) 0.054(5) -0.016(4) 0.002(3) 0.002(3)
C18 0.043(4) 0.038(4) 0.056(5) -0.012(3) 0.006(4) -0.001(3)
C19 0.035(4) 0.045(4) 0.052(5) -0.006(3) 0.006(4) 0.003(3)
C20 0.046(4) 0.032(3) 0.028(3) 0.009(3) 0.002(3) -0.003(3)
C25 0.031(3) 0.035(4) 0.042(4) -0.001(3) -0.002(3) 0.000(3)
C26 0.032(4) 0.035(4) 0.050(4) 0.001(3) 0.002(3) 0.002(3)
C27 0.049(4) 0.033(4) 0.057(5) 0.003(3) 0.013(4) 0.004(3)
C28 0.049(4) 0.056(5) 0.052(5) 0.002(4) 0.020(4) -0.003(4)
C29 0.042(4) 0.045(4) 0.052(5) 0.008(4) 0.014(4) -0.004(3)
C30 0.039(4) 0.042(4) 0.043(4) -0.005(3) 0.004(3) 0.001(3)
C31 0.037(4) 0.044(4) 0.061(5) 0.005(4) 0.007(4) -0.002(3)
C36 0.044(4) 0.034(4) 0.063(5) 0.015(3) 0.005(4) -0.006(3)
C42 0.051(4) 0.045(4) 0.033(4) -0.005(3) -0.007(3) 0.007(3)
C43 0.051(4) 0.060(4) 0.035(4) -0.009(4) -0.003(3) 0.004(4)
C44 0.032(3) 0.064(4) 0.023(3) -0.005(3) 0.000(3) -0.001(3)
C45 0.046(4) 0.044(4) 0.046(4) -0.004(3) -0.008(4) 0.009(3)
C46 0.059(5) 0.047(4) 0.027(4) -0.008(3) -0.008(3) 0.015(4)
C47 0.043(4) 0.055(4) 0.024(3) 0.007(3) 0.003(3) 0.009(3)
C48 0.039(4) 0.063(5) 0.040(4) -0.002(4) 0.001(3) 0.012(4)
C49 0.030(4) 0.077(5) 0.032(4) 0.002(4) -0.003(3) 0.000(4)
C50 0.036(4) 0.058(4) 0.041(4) -0.006(4) -0.004(3) -0.008(3)
C51 0.042(4) 0.078(5) 0.032(4) -0.016(4) 0.002(3) -0.004(4)

loop_
_atom_type_symbol
_atom_type_description
_atom_type_scat_dispersion_real
_atom_type_scat_dispersion_imag
_atom_type_scat_source
C C 0.0033 0.0016 'International Tables Vol C Tables 4.2.6.8 and 6.1.1.4'
H H 0.0000 0.0000 'International Tables Vol C Tables 4.2.6.8 and 6.1.1.4'
N N 0.0061 0.0033 'International Tables Vol C Tables 4.2.6.8 and 6.1.1.4'
O O 0.0106 0.0060 'International Tables Vol C Tables 4.2.6.8 and 6.1.1.4'
Co Co 0.3494 0.9721 'International Tables Vol C Tables 4.2.6.8 and 6.1.1.4'
S S 0.1246 0.1234 'International Tables Vol C Tables 4.2.6.8 and 6.1.1.4'

loop_
_geom_angle_atom_site_label_1
_geom_angle_atom_site_label_2
_geom_angle_atom_site_label_3
_geom_angle
_geom_angle_site_symmetry_1
_geom_angle_site_symmetry_3
C11 C9 C4 111.8(9) . .
C11 C9 C10 109.3(7) . .
C4 C9 C10 108.2(9) . .
C11 C9 C12 108.4(7) . .
C4 C9 C12 110.5(9) . .
C10 C9 C12 108.5(7) . .
C9 C10 H10A 109.5 . .
C9 C10 H10B 109.5 . .
H10A C10 H10B 109.5 . .
C9 C10 H10C 109.5 . .
H10A C10 H10C 109.5 . .
H10B C10 H10C 109.5 . .
C9 C11 H11A 109.5 . .
C9 C11 H11B 109.5 . .
H11A C11 H11B 109.5 . .
C9 C11 H11C 109.5 . .
H11A C11 H11C 109.5 . .
H11B C11 H11C 109.5 . .
C9 C12 H12A 109.5 . .
C9 C12 H12B 109.5 . .
H12A C12 H12B 109.5 . .
C9 C12 H12C 109.5 . .
H12A C12 H12C 109.5 . .
H12B C12 H12C 109.5 . .
H10D C10' H10E 109.5 . .
H10D C10' H10F 109.5 . .
H10E C10' H10F 109.5 . .
H11D C11' H11E 109.5 . .
H11D C11' H11F 109.5 . .
H11E C11' H11F 109.5 . .
H12D C12' H12E 109.5 . .
H12D C12' H12F 109.5 . .
H12E C12' H12F 109.5 . .
C23 C21 C22 110.1(7) . .
C23 C21 C24 110.7(7) . .
C22 C21 C24 107.9(6) . .
C23 C21 C18 105.9(8) . .
C22 C21 C18 107.3(7) . .
C24 C21 C18 114.9(8) . .
C21 C22 H22A 109.5 . .
C21 C22 H22B 109.5 . .
H22A C22 H22B 109.5 . .
C21 C22 H22C 109.5 . .
H22A C22 H22C 109.5 . .
H22B C22 H22C 109.5 . .
C21 C23 H23A 109.5 . .
C21 C23 H23B 109.5 . .
H23A C23 H23B 109.5 . .
C21 C23 H23C 109.5 . .
H23A C23 H23C 109.5 . .
H23B C23 H23C 109.5 . .
C21 C24 H24A 109.5 . .
C21 C24 H24B 109.5 . .
H24A C24 H24B 109.5 . .
C21 C24 H24C 109.5 . .
H24A C24 H24C 109.5 . .
H24B C24 H24C 109.5 . .
H22D C22' H22E 109.5 . .
H22D C22' H22F 109.5 . .
H22E C22' H22F 109.5 . .
H23D C23' H23E 109.5 . .
H23D C23' H23F 109.5 . .
H23E C23' H23F 109.5 . .
H24D C24' H24E 109.5 . .
H24D C24' H24F 109.5 . .
H24E C24' H24F 109.5 . .
C33 C32 C34 110.7(6) . .
C33 C32 C35 109.8(6) . .
C34 C32 C35 109.8(7) . .
C33 C32 C28 106.0(8) . .
C34 C32 C28 109.8(8) . .
C35 C32 C28 110.7(8) . .
C32 C33 H33A 109.5 . .
C32 C33 H33B 109.5 . .
H33A C33 H33B 109.5 . .
C32 C33 H33C 109.5 . .
H33A C33 H33C 109.5 . .
H33B C33 H33C 109.5 . .
C32 C34 H34A 109.5 . .
C32 C34 H34B 109.5 . .
H34A C34 H34B 109.5 . .
C32 C34 H34C 109.5 . .
H34A C34 H34C 109.5 . .
H34B C34 H34C 109.5 . .
C32 C35 H35A 109.5 . .
C32 C35 H35B 109.5 . .
H35A C35 H35B 109.5 . .
C32 C35 H35C 109.5 . .
H35A C35 H35C 109.5 . .
H35B C35 H35C 109.5 . .
H33D C33' H33E 109.5 . .
H33D C33' H33F 109.5 . .
H33E C33' H33F 109.5 . .
H34D C34' H34E 109.5 . .
H34D C34' H34F 109.5 . .
H34E C34' H34F 109.5 . .
H35D C35' H35E 109.5 . .
H35D C35' H35F 109.5 . .
H35E C35' H35F 109.5 . .
C37 N1 C41 120.0 . .
C37 N1 Co2 118.4(2) . .
C41 N1 Co2 121.1(2) . .
N1 C37 C38 120.0 . .
N1 C37 H37 120.0 . .
C38 C37 H37 120.0 . .
C37 C38 C39 120.0 . .
C37 C38 H38 120.0 . .
C39 C38 H38 120.0 . .
C40 C39 C38 120.0 . .
C40 C39 S1 115.8(3) . .
C38 C39 S1 122.2(3) . .
C39 C40 C41 120.0 . .
C39 C40 H40 120.0 . .
C41 C40 H40 120.0 . .
C40 C41 N1 120.0 . .
C40 C41 H41 120.0 . .
N1 C41 H41 120.0 . .
O10 Co1 O13 97.90(19) . .
O10 Co1 O2 96.0(2) . .
O13 Co1 O2 85.47(17) . .
O10 Co1 O7 175.5(2) . 4_567
O13 Co1 O7 86.41(19) . 4_567
O2 Co1 O7 85.8(2) . 4_567
O10 Co1 N2 91.7(2) . .
O13 Co1 N2 91.06(19) . .
O2 Co1 N2 172.0(2) . .
O7 Co1 N2 86.8(2) 4_567 .
O10 Co1 N3 83.0(2) . 1_554
O13 Co1 N3 174.85(19) . 1_554
O2 Co1 N3 89.40(19) . 1_554
O7 Co1 N3 92.8(2) 4_567 1_554
N2 Co1 N3 94.0(2) . 1_554
O9 Co2 O13 93.91(18) . .
O9 Co2 O5 167.57(19) . .
O13 Co2 O5 98.50(18) . .
O9 Co2 O1 95.5(2) . .
O13 Co2 O1 89.95(17) . .
O5 Co2 O1 85.41(19) . .
O9 Co2 N1 89.08(18) . .
O13 Co2 N1 96.78(17) . .
O5 Co2 N1 88.66(17) . .
O1 Co2 N1 171.62(18) . .
O9 Co2 O11 83.2(2) . 2_675
O13 Co2 O11 173.01(19) . 2_675
O5 Co2 O11 84.56(19) . 2_675
O1 Co2 O11 84.01(19) . 2_675
N1 Co2 O11 89.55(19) . 2_675
O6 Co3 O3 97.5(2) . 1_556
O6 Co3 O13 108.64(19) . .
O3 Co3 O13 98.88(19) 1_556 .
O6 Co3 O8 101.8(2) . 4_567
O3 Co3 O8 114.3(2) 1_556 4_567
O13 Co3 O8 131.05(19) . 4_567
C39 S1 S1 106.1(3) . 2_675
C47 S2 C44 102.5(3) . .
C1 O1 Co2 133.7(4) . .
C1 O2 Co1 135.2(4) . .
C8 O3 Co3 120.9(4) . 1_554
C13 O5 Co2 126.8(4) . .
C13 O6 Co3 123.2(4) . .
C20 O7 Co1 141.1(4) . 4_467
C20 O8 Co3 103.8(4) . 4_467
C25 O9 Co2 134.6(4) . .
C25 O10 Co1 135.1(5) . .
C36 O11 Co2 131.9(5) . 2_675
C36 O12 H12 109.5 . .
Co3 O13 Co2 110.73(19) . .
Co3 O13 Co1 101.34(18) . .
Co2 O13 Co1 115.8(2) . .
Co3 O13 H13 109.5 . .
Co2 O13 H13 109.6 . .
Co1 O13 H13 109.5 . .
C46 N2 C42 117.4(6) . .
C46 N2 Co1 124.0(5) . .
C42 N2 Co1 118.4(5) . .
C49 N3 C50 117.0(6) . .
C49 N3 Co1 120.7(5) . 1_556
C50 N3 Co1 120.4(4) . 1_556
O2 C1 O1 124.8(6) . .
O2 C1 C2 118.7(6) . .
O1 C1 C2 116.4(6) . .
C3 C2 C7 119.2(6) . .
C3 C2 C1 124.2(6) . .
C7 C2 C1 116.6(6) . .
C2 C3 C4 122.6(6) . .
C2 C3 H3 118.7 . .
C4 C3 H3 118.7 . .
C3 C4 C5 117.9(6) . .
C3 C4 C9 120.2(6) . .
C5 C4 C9 121.9(6) . .
C6 C5 C4 119.8(7) . .
C6 C5 H5 120.1 . .
C4 C5 H5 120.1 . .
C7 C6 C5 121.4(6) . .
C7 C6 C8 119.8(6) . .
C5 C6 C8 118.5(6) . .
C6 C7 C2 119.0(6) . .
C6 C7 H7 120.5 . .
C2 C7 H7 120.5 . .
O4 C8 O3 127.0(6) . .
O4 C8 C6 117.7(6) . .
O3 C8 C6 115.3(6) . .
O5 C13 O6 125.8(6) . .
O5 C13 C14 120.3(6) . .
O6 C13 C14 114.0(6) . .
C15 C14 C19 120.9(6) . .
C15 C14 C13 117.6(6) . .
C19 C14 C13 121.5(6) . .
C14 C15 C16 121.0(6) . .
C14 C15 H15 119.5 . .
C16 C15 H15 119.5 . .
C15 C16 C17 118.2(6) . .
C15 C16 C20 117.6(6) . .
C17 C16 C20 123.9(6) . .
C18 C17 C16 121.2(6) . .
C18 C17 H17 119.4 . .
C16 C17 H17 119.4 . .
C17 C18 C19 118.3(6) . .
C17 C18 C21 120.3(6) . .
C19 C18 C21 121.3(6) . .
C14 C19 C18 120.3(6) . .
C14 C19 H19 119.8 . .
C18 C19 H19 119.8 . .
O7 C20 O8 121.3(6) . .
O7 C20 C16 117.7(6) . .
O8 C20 C16 121.0(6) . .
O10 C25 O9 124.9(6) . .
O10 C25 C26 117.7(6) . .
O9 C25 C26 117.4(6) . .
C31 C26 C27 120.4(7) . .
C31 C26 C25 119.9(6) . .
C27 C26 C25 119.6(6) . .
C26 C27 C28 120.6(7) . .
C26 C27 H27 119.7 . .
C28 C27 H27 119.7 . .
C29 C28 C27 116.7(7) . .
C29 C28 C32 123.8(7) . .
C27 C28 C32 119.5(7) . .
C28 C29 C30 123.6(7) . .
C28 C29 H29 118.2 . .
C30 C29 H29 118.2 . .
C29 C30 C31 118.3(7) . .
C29 C30 C36 123.1(7) . .
C31 C30 C36 118.3(7) . .
C26 C31 C30 120.2(7) . .
C26 C31 H31 119.9 . .
C30 C31 H31 119.9 . .
O11 C36 O12 122.8(7) . .
O11 C36 C30 124.6(6) . .
O12 C36 C30 112.5(7) . .
N2 C42 C43 123.2(7) . .
N2 C42 H42 118.4 . .
C43 C42 H42 118.4 . .
C44 C43 C42 119.8(7) . .
C44 C43 H43 120.1 . .
C42 C43 H43 120.1 . .
C43 C44 C45 117.8(7) . .
C43 C44 S2 123.3(6) . .
C45 C44 S2 118.8(5) . .
C46 C45 C44 118.8(7) . .
C46 C45 H45 120.6 . .
C44 C45 H45 120.6 . .
N2 C46 C45 122.7(6) . .
N2 C46 H46 118.6 . .
C45 C46 H46 118.6 . .
C51 C47 C48 117.6(7) . .
C51 C47 S2 124.7(6) . .
C48 C47 S2 117.6(6) . .
C49 C48 C47 118.8(7) . .
C49 C48 H48 120.6 . .
C47 C48 H48 120.6 . .
N3 C49 C48 124.0(7) . .
N3 C49 H49 118.0 . .
C48 C49 H49 118.0 . .
N3 C50 C51 122.3(7) . .
N3 C50 H50 118.9 . .
C51 C50 H50 118.9 . .
C47 C51 C50 120.1(7) . .
C47 C51 H51 120.0 . .
C50 C51 H51 120.0 . .

loop_
_geom_bond_atom_site_label_1
_geom_bond_atom_site_label_2
_geom_bond_distance
_geom_bond_site_symmetry_2
C9 C11 1.531(9) .
C9 C4 1.532(10) .
C9 C10 1.535(8) .
C9 C12 1.549(9) .
C10 H10A 0.9600 .
C10 H10B 0.9600 .
C10 H10C 0.9600 .
C11 H11A 0.9600 .
C11 H11B 0.9600 .
C11 H11C 0.9600 .
C12 H12A 0.9600 .
C12 H12B 0.9600 .
C12 H12C 0.9600 .
C10' H10D 0.9600 .
C10' H10E 0.9600 .
C10' H10F 0.9600 .
C11' H11D 0.9600 .
C11' H11E 0.9600 .
C11' H11F 0.9600 .
C12' H12D 0.9600 .
C12' H12E 0.9600 .
C12' H12F 0.9600 .
C21 C23 1.508(8) .
C21 C22 1.537(8) .
C21 C24 1.541(8) .
C21 C18 1.564(11) .
C22 H22A 0.9600 .
C22 H22B 0.9600 .
C22 H22C 0.9600 .
C23 H23A 0.9600 .
C23 H23B 0.9600 .
C23 H23C 0.9600 .
C24 H24A 0.9600 .
C24 H24B 0.9600 .
C24 H24C 0.9600 .
C22' H22D 0.9600 .
C22' H22E 0.9600 .
C22' H22F 0.9600 .
C23' H23D 0.9600 .
C23' H23E 0.9600 .
C23' H23F 0.9600 .
C24' H24D 0.9600 .
C24' H24E 0.9600 .
C24' H24F 0.9600 .
C32 C33 1.523(8) .
C32 C34 1.528(9) .
C32 C35 1.536(8) .
C32 C28 1.544(11) .
C33 H33A 0.9600 .
C33 H33B 0.9600 .
C33 H33C 0.9600 .
C34 H34A 0.9600 .
C34 H34B 0.9600 .
C34 H34C 0.9600 .
C35 H35A 0.9600 .
C35 H35B 0.9600 .
C35 H35C 0.9600 .
C33' H33D 0.9600 .
C33' H33E 0.9600 .
C33' H33F 0.9600 .
C34' H34D 0.9600 .
C34' H34E 0.9600 .
C34' H34F 0.9600 .
C35' H35D 0.9600 .
C35' H35E 0.9600 .
C35' H35F 0.9600 .
N1 C37 1.3900 .
N1 C41 1.3900 .
N1 Co2 2.152(3) .
C37 C38 1.3900 .
C37 H37 0.9300 .
C38 C39 1.3900 .
C38 H38 0.9300 .
C39 C40 1.3900 .
C39 S1 1.840(5) .
C40 C41 1.3900 .
C40 H40 0.9300 .
C41 H41 0.9300 .
Co1 O10 2.044(5) .
Co1 O13 2.098(4) .
Co1 O2 2.098(5) .
Co1 O7 2.101(5) 4_567
Co1 N2 2.164(6) .
Co1 N3 2.186(6) 1_554
Co2 O9 2.048(5) .
Co2 O13 2.068(4) .
Co2 O5 2.087(5) .
Co2 O1 2.132(5) .
Co2 O11 2.209(5) 2_675
Co3 O6 1.954(5) .
Co3 O3 1.980(5) 1_556
Co3 O13 1.997(4) .
Co3 O8 2.008(5) 4_567
S1 S1 2.064(7) 2_675
S2 C47 1.758(7) .
S2 C44 1.779(7) .
O1 C1 1.271(8) .
O2 C1 1.243(8) .
O3 C8 1.263(8) .
O3 Co3 1.980(5) 1_554
O4 C8 1.255(9) .
O5 C13 1.254(8) .
O6 C13 1.267(8) .
O7 C20 1.258(8) .
O7 Co1 2.101(5) 4_467
O8 C20 1.278(8) .
O8 Co3 2.008(5) 4_467
O9 C25 1.245(8) .
O10 C25 1.241(8) .
O11 C36 1.215(9) .
O11 Co2 2.209(5) 2_675
O12 C36 1.324(9) .
O12 H12 0.8200 .
O13 H13 0.9800 .
N2 C46 1.324(9) .
N2 C42 1.330(9) .
N3 C49 1.318(9) .
N3 C50 1.367(9) .
N3 Co1 2.186(5) 1_556
C1 C2 1.507(9) .
C2 C3 1.363(10) .
C2 C7 1.428(9) .
C3 C4 1.378(10) .
C3 H3 0.9300 .
C4 C5 1.407(10) .
C5 C6 1.399(10) .
C5 H5 0.9300 .
C6 C7 1.349(9) .
C6 C8 1.516(9) .
C7 H7 0.9300 .
C13 C14 1.515(9) .
C14 C15 1.340(9) .
C14 C19 1.388(9) .
C15 C16 1.396(9) .
C15 H15 0.9300 .
C16 C17 1.403(9) .
C16 C20 1.473(9) .
C17 C18 1.383(10) .
C17 H17 0.9300 .
C18 C19 1.396(10) .
C19 H19 0.9300 .
C25 C26 1.499(10) .
C26 C31 1.366(10) .
C26 C27 1.391(10) .
C27 C28 1.417(10) .
C27 H27 0.9300 .
C28 C29 1.372(11) .
C29 C30 1.378(10) .
C29 H29 0.9300 .
C30 C31 1.402(10) .
C30 C36 1.465(10) .
C31 H31 0.9300 .
C42 C43 1.386(10) .
C42 H42 0.9300 .
C43 C44 1.346(10) .
C43 H43 0.9300 .
C44 C45 1.402(10) .
C45 C46 1.392(10) .
C45 H45 0.9300 .
C46 H46 0.9300 .
C47 C51 1.370(10) .
C47 C48 1.402(10) .
C48 C49 1.375(10) .
C48 H48 0.9300 .
C49 H49 0.9300 .
C50 C51 1.374(10) .
C50 H50 0.9300 .
C51 H51 0.9300 .

loop_
_geom_hbond_atom_site_label_D
_geom_hbond_atom_site_label_H
_geom_hbond_atom_site_label_A
_geom_hbond_distance_DH
_geom_hbond_distance_HA
_geom_hbond_distance_DA
_geom_hbond_angle_DHA
_geom_hbond_site_symmetry_A
O13 H13 O4 0.98 1.94 2.753(7) 138.7 1_556
O12 H12 O1 0.82 1.73 2.534(7) 167.1 2_675

loop_
_geom_torsion_atom_site_label_1
_geom_torsion_atom_site_label_2
_geom_torsion_atom_site_label_3
_geom_torsion_atom_site_label_4
_geom_torsion
_geom_torsion_site_symmetry_1
_geom_torsion_site_symmetry_4
C41 N1 C37 C38 0.0 . .
Co2 N1 C37 C38 172.5(3) . .
N1 C37 C38 C39 0.0 . .
C37 C38 C39 C40 0.0 . .
C37 C38 C39 S1 -163.3(5) . .
C38 C39 C40 C41 0.0 . .
S1 C39 C40 C41 164.3(4) . .
C39 C40 C41 N1 0.0 . .
C37 N1 C41 C40 0.0 . .
Co2 N1 C41 C40 -172.3(3) . .
C37 N1 Co2 O9 0.4(3) . .
C41 N1 Co2 O9 172.8(3) . .
C37 N1 Co2 O13 94.2(3) . .
C41 N1 Co2 O13 -93.4(3) . .
C37 N1 Co2 O5 -167.4(3) . .
C41 N1 Co2 O5 5.0(3) . .
C37 N1 Co2 O1 -122.5(12) . .
C41 N1 Co2 O1 49.9(13) . .
C37 N1 Co2 O11 -82.8(3) . 2_675
C41 N1 Co2 O11 89.6(3) . 2_675
C40 C39 S1 S1 -172.6(3) . 2_675
C38 C39 S1 S1 -8.7(4) . 2_675
O9 Co2 O1 C1 82.0(6) . .
O13 Co2 O1 C1 -11.9(6) . .
O5 Co2 O1 C1 -110.4(6) . .
N1 Co2 O1 C1 -155.5(11) . .
O11 Co2 O1 C1 164.6(7) 2_675 .
O10 Co1 O2 C1 -52.7(7) . .
O13 Co1 O2 C1 44.8(7) . .
O7 Co1 O2 C1 131.5(7) 4_567 .
N2 Co1 O2 C1 109.4(15) . .
N3 Co1 O2 C1 -135.7(7) 1_554 .
O9 Co2 O5 C13 131.3(9) . .
O13 Co2 O5 C13 -52.5(6) . .
O1 Co2 O5 C13 36.8(5) . .
N1 Co2 O5 C13 -149.1(6) . .
O11 Co2 O5 C13 121.2(6) 2_675 .
O3 Co3 O6 C13 58.9(6) 1_556 .
O13 Co3 O6 C13 -43.2(6) . .
O8 Co3 O6 C13 175.7(5) 4_567 .
O13 Co2 O9 C25 44.1(7) . .
O5 Co2 O9 C25 -139.6(9) . .
O1 Co2 O9 C25 -46.2(7) . .
N1 Co2 O9 C25 140.9(7) . .
O11 Co2 O9 C25 -129.5(7) 2_675 .
O13 Co1 O10 C25 -9.1(7) . .
O2 Co1 O10 C25 77.1(7) . .
O7 Co1 O10 C25 -170(2) 4_567 .
N2 Co1 O10 C25 -100.4(7) . .
N3 Co1 O10 C25 165.8(7) 1_554 .
O6 Co3 O13 Co2 5.4(3) . .
O3 Co3 O13 Co2 -95.7(2) 1_556 .
O8 Co3 O13 Co2 130.8(2) 4_567 .
O6 Co3 O13 Co1 -118.0(2) . .
O3 Co3 O13 Co1 140.9(2) 1_556 .
O8 Co3 O13 Co1 7.4(3) 4_567 .
O9 Co2 O13 Co3 -156.6(2) . .
O5 Co2 O13 Co3 24.2(2) . .
O1 Co2 O13 Co3 -61.1(2) . .
N1 Co2 O13 Co3 113.9(2) . .
O11 Co2 O13 Co3 -91.3(15) 2_675 .
O9 Co2 O13 Co1 -42.0(2) . .
O5 Co2 O13 Co1 138.8(2) . .
O1 Co2 O13 Co1 53.5(2) . .
N1 Co2 O13 Co1 -131.5(2) . .
O11 Co2 O13 Co1 23.3(16) 2_675 .
O10 Co1 O13 Co3 152.7(2) . .
O2 Co1 O13 Co3 57.3(2) . .
O7 Co1 O13 Co3 -28.7(2) 4_567 .
N2 Co1 O13 Co3 -115.4(2) . .
N3 Co1 O13 Co3 53(2) 1_554 .
O10 Co1 O13 Co2 32.9(3) . .
O2 Co1 O13 Co2 -62.5(2) . .
O7 Co1 O13 Co2 -148.6(2) 4_567 .
N2 Co1 O13 Co2 124.7(2) . .
N3 Co1 O13 Co2 -67(2) 1_554 .
O10 Co1 N2 C46 -127.2(6) . .
O13 Co1 N2 C46 134.8(6) . .
O2 Co1 N2 C46 70.6(16) . .
O7 Co1 N2 C46 48.5(6) 4_567 .
N3 Co1 N2 C46 -44.1(6) 1_554 .
O10 Co1 N2 C42 58.0(5) . .
O13 Co1 N2 C42 -39.9(5) . .
O2 Co1 N2 C42 -104.1(15) . .
O7 Co1 N2 C42 -126.2(5) 4_567 .
N3 Co1 N2 C42 141.2(5) 1_554 .
Co1 O2 C1 O1 -10.9(11) . .
Co1 O2 C1 C2 171.9(5) . .
Co2 O1 C1 O2 -11.2(11) . .
Co2 O1 C1 C2 166.1(4) . .
O2 C1 C2 C3 143.0(7) . .
O1 C1 C2 C3 -34.4(10) . .
O2 C1 C2 C7 -37.9(9) . .
O1 C1 C2 C7 144.6(6) . .
C7 C2 C3 C4 0.3(11) . .
C1 C2 C3 C4 179.3(6) . .
C2 C3 C4 C5 2.0(11) . .
C2 C3 C4 C9 179.8(6) . .
C11 C9 C4 C3 -59.2(9) . .
C10 C9 C4 C3 61.3(9) . .
C12 C9 C4 C3 180.0(8) . .
C11 C9 C4 C5 118.5(8) . .
C10 C9 C4 C5 -121.1(8) . .
C12 C9 C4 C5 -2.4(10) . .
C3 C4 C5 C6 -2.8(10) . .
C9 C4 C5 C6 179.5(6) . .
C4 C5 C6 C7 1.4(11) . .
C4 C5 C6 C8 -172.8(6) . .
C5 C6 C7 C2 1.0(11) . .
C8 C6 C7 C2 175.1(6) . .
C3 C2 C7 C6 -1.9(10) . .
C1 C2 C7 C6 179.1(6) . .
Co3 O3 C8 O4 -26.1(11) 1_554 .
Co3 O3 C8 C6 150.9(5) 1_554 .
C7 C6 C8 O4 -17.1(10) . .
C5 C6 C8 O4 157.2(7) . .
C7 C6 C8 O3 165.6(7) . .
C5 C6 C8 O3 -20.2(10) . .
Co2 O5 C13 O6 25.9(10) . .
Co2 O5 C13 C14 -153.1(5) . .
Co3 O6 C13 O5 29.2(10) . .
Co3 O6 C13 C14 -151.7(5) . .
O5 C13 C14 C15 -175.4(6) . .
O6 C13 C14 C15 5.5(9) . .
O5 C13 C14 C19 8.8(10) . .
O6 C13 C14 C19 -170.4(7) . .
C19 C14 C15 C16 -1.2(11) . .
C13 C14 C15 C16 -177.1(6) . .
C14 C15 C16 C17 0.1(10) . .
C14 C15 C16 C20 174.5(6) . .
C15 C16 C17 C18 0.3(11) . .
C20 C16 C17 C18 -173.8(7) . .
C16 C17 C18 C19 0.5(12) . .
C16 C17 C18 C21 178.3(6) . .
C23 C21 C18 C17 112.9(8) . .
C22 C21 C18 C17 -129.6(8) . .
C24 C21 C18 C17 -9.6(10) . .
C23 C21 C18 C19 -69.4(10) . .
C22 C21 C18 C19 48.1(10) . .
C24 C21 C18 C19 168.1(8) . .
C15 C14 C19 C18 2.0(12) . .
C13 C14 C19 C18 177.7(7) . .
C17 C18 C19 C14 -1.6(12) . .
C21 C18 C19 C14 -179.4(7) . .
Co1 O7 C20 O8 -62.1(11) 4_467 .
Co1 O7 C20 C16 119.0(7) 4_467 .
Co3 O8 C20 O7 -5.6(8) 4_467 .
Co3 O8 C20 C16 173.2(5) 4_467 .
C15 C16 C20 O7 -2.1(9) . .
C17 C16 C20 O7 172.0(6) . .
C15 C16 C20 O8 179.0(6) . .
C17 C16 C20 O8 -6.9(10) . .
Co1 O10 C25 O9 2.4(12) . .
Co1 O10 C25 C26 -178.0(5) . .
Co2 O9 C25 O10 -25.1(11) . .
Co2 O9 C25 C26 155.3(5) . .
O10 C25 C26 C31 -169.3(7) . .
O9 C25 C26 C31 10.3(10) . .
O10 C25 C26 C27 13.7(10) . .
O9 C25 C26 C27 -166.7(7) . .
C31 C26 C27 C28 -1.9(12) . .
C25 C26 C27 C28 175.1(7) . .
C26 C27 C28 C29 3.7(12) . .
C26 C27 C28 C32 -173.9(7) . .
C33 C32 C28 C29 111.7(9) . .
C34 C32 C28 C29 -128.7(9) . .
C35 C32 C28 C29 -7.3(11) . .
C33 C32 C28 C27 -70.9(9) . .
C34 C32 C28 C27 48.7(10) . .
C35 C32 C28 C27 170.1(8) . .
C27 C28 C29 C30 -4.3(13) . .
C32 C28 C29 C30 173.2(7) . .
C28 C29 C30 C31 2.8(12) . .
C28 C29 C30 C36 -171.4(8) . .
C27 C26 C31 C30 0.4(11) . .
C25 C26 C31 C30 -176.6(7) . .
C29 C30 C31 C26 -0.7(11) . .
C36 C30 C31 C26 173.8(7) . .
Co2 O11 C36 O12 4.6(12) 2_675 .
Co2 O11 C36 C30 -170.8(5) 2_675 .
C29 C30 C36 O11 -172.6(8) . .
C31 C30 C36 O11 13.1(12) . .
C29 C30 C36 O12 11.5(11) . .
C31 C30 C36 O12 -162.7(7) . .
C46 N2 C42 C43 -5.4(11) . .
Co1 N2 C42 C43 169.7(6) . .
N2 C42 C43 C44 4.5(12) . .
C42 C43 C44 C45 -1.5(11) . .
C42 C43 C44 S2 175.8(6) . .
C47 S2 C44 C43 54.6(7) . .
C47 S2 C44 C45 -128.2(6) . .
C43 C44 C45 C46 -0.3(11) . .
S2 C44 C45 C46 -177.7(6) . .
C42 N2 C46 C45 3.5(11) . .
Co1 N2 C46 C45 -171.3(6) . .
C44 C45 C46 N2 -0.8(12) . .
C44 S2 C47 C51 32.0(7) . .
C44 S2 C47 C48 -152.1(6) . .
C51 C47 C48 C49 -2.4(11) . .
S2 C47 C48 C49 -178.6(6) . .
C50 N3 C49 C48 1.3(11) . .
Co1 N3 C49 C48 -163.1(6) 1_556 .
C47 C48 C49 N3 1.9(12) . .
C49 N3 C50 C51 -4.0(11) . .
Co1 N3 C50 C51 160.4(6) 1_556 .
C48 C47 C51 C50 -0.2(12) . .
S2 C47 C51 C50 175.7(6) . .
N3 C50 C51 C47 3.5(12) . .
